data_1574303
loop_
_publ_author_name
'Krischer, Felix'
'Mayer, Stephan'
'Hensle, Lennart'
'Knyszek, Daniel'
'Darmandeh, Heidar'
'Gessner, Viktoria H.'

_publ_section_title
;
 Base-stabilized acyclic amino(ylidyl)silylenes: electron-rich donors for
 the stabilization of silicon-element multiple bonds
;
_journal_issue 19
_journal_name_full 'Chemical Science'
_journal_page_first 8346
_journal_page_last 8356
_journal_paper_doi 10.1039/D5SC01812A
_journal_volume 16
_journal_year 2025
_chemical_formula_moiety 'C41 H63 N2 O3 P S Si, C6 H6'
_chemical_formula_sum 'C47 H69 N2 O3 P S Si'
_chemical_formula_weight 801.16
_space_group_crystal_system triclinic
_space_group_IT_number 2
_space_group_name_Hall '-P 1'
_space_group_name_H-M_alt 'P -1'
_atom_sites_solution_hydrogens mixed
_atom_sites_solution_primary dual
_audit_creation_date 2023-07-10
_audit_creation_method SHELXL-2019/3
_audit_update_record
;
2024-04-23 deposited with the CCDC.	2025-03-27 downloaded from the CCDC.
;
_cell_angle_alpha 74.2670(10)
_cell_angle_beta 77.1070(10)
_cell_angle_gamma 69.783(2)
_cell_formula_units_Z 2
_cell_length_a 10.2796(2)
_cell_length_b 12.9114(2)
_cell_length_c 18.3044(2)
_cell_measurement_reflns_used 52754
_cell_measurement_temperature 100(2)
_cell_measurement_theta_max 76.6090
_cell_measurement_theta_min 2.5660
_cell_volume 2171.70(7)
_computing_cell_refinement 'CrysAlisPro 1.171.40.67a (Rigaku OD, 2019)'
_computing_data_collection 'CrysAlisPro 1.171.40.67a (Rigaku OD, 2019)'
_computing_data_reduction 'CrysAlisPro 1.171.40.67a (Rigaku OD, 2019)'
_computing_structure_refinement 'SHELXL-2019/2 (Sheldrick, 2019)'
_computing_structure_solution 'SHELXT 2018/2 (Sheldrick, 2018)'
_diffrn_ambient_temperature 100(2)
_diffrn_detector 'Hybrid Pixel Array Detector'
_diffrn_detector_area_resol_mean 10.0000
_diffrn_detector_type HyPix
_diffrn_measured_fraction_theta_full 0.998
_diffrn_measured_fraction_theta_max 0.998
_diffrn_measurement_details
;
List of Runs (angles in degrees, time in seconds):

  # Type    Start    End  Width  t~exp~   \w     \q     \k     \f   Frames
#--------------------------------------------------------------------------
  1  \w     34.00  61.00   0.50    0.05    --   47.28  18.00  66.00   54
  2  \w     62.00  88.00   0.50    0.05    --   47.28  77.00  60.00   52
  3  \w     26.00  52.00   0.50    0.05    --   47.28  77.00  60.00   52
  4  \w     90.00 116.00   0.50    0.05    --   47.28  18.00  66.00   52
  5  \w     25.00  51.00   0.50    0.05    --   47.28  77.00 -30.00   52
  6  \w     36.00  63.00   0.50    0.05    --   47.28  19.00-180.00   54
  7  \w     14.00  39.00   0.50    0.05    --   42.00  89.00 104.25   50
  8  \w    -10.00  22.00   0.50    0.05    --   22.00  97.00 133.87   64
  9  \w      9.00  40.00   0.50    0.05    --   38.00  91.00  28.81   62
 10  \w    -28.00  -3.00   0.50    0.05    --   10.00 107.00 -18.52   50
 11  \w     -4.00  21.00   0.50    0.05    --   26.00  98.00-105.65   50
 12  \w    -15.00  24.00   0.50    0.05    --   18.00  98.00 -85.27   78
 13  \w     17.00  42.00   0.50    0.05    --   46.00  90.00-146.90   50
 14  \w     17.00  42.00   0.50    0.05    --   46.00  90.00 -11.99   50
 15  \w     13.00  38.00   0.50    0.05    --   42.00  90.00 151.81   50
 16  \w     62.00  88.00   0.50    0.05    --   54.00  77.00  93.06   52
 17  \w     35.00  71.00   0.50    0.05    --   58.00  77.00 162.04   72
 18  \w     32.00  58.00   0.50    0.05    --   54.00  77.00  93.06   52
 19  \w     43.00  68.00   0.50    0.05    --   66.00  77.00  47.35   50
 20  \w     35.00  60.00   0.50    0.05    --   58.00  77.00  -3.43   50
 21  \w     83.00 109.00   0.50    0.05    --   58.00  77.00  -3.43   52
 22  \w     99.00 135.00   0.50    0.05    --   62.00  76.00-104.37   72
 23  \w     35.00  61.00   0.50    0.05    --   58.00  77.00-117.88   52
 24  \w     40.00  66.00   0.50    0.05    --   62.00  76.00-104.37   52
 25  \w     43.00  69.00   0.50    0.05    --   66.00  77.00 -66.84   52
 26  \w     36.00  62.00   0.50    0.05    --   58.00  76.00 -23.42   52
 27  \w     48.00  73.00   0.50    0.05    --   70.00  76.00 -25.00   50
 28  \w    101.00 126.00   0.50    0.05    --   58.00  75.00 -75.17   50
 29  \w     36.00  74.00   0.50    0.05    --   58.00  75.00 -75.17   76
 30  \w     32.00  57.00   0.50    0.05    --   54.00  75.00-132.79   50
 31  \w     43.00  75.00   0.50    0.05    --   62.00  72.00  19.79   64
 32  \w     40.00  66.00   0.50    0.05    --   62.00  75.00  41.87   52
 33  \w     48.00  74.00   0.50    0.05    --   70.00  76.00  58.39   52
 34  \w     36.00  62.00   0.50    0.05    --   58.00  76.00 127.22   52
 35  \w     41.00  66.00   0.50    0.05    --   62.00  73.00  98.60   50
 36  \w    130.00 171.00   0.50    0.20    --  105.91  18.00  66.00   82
 37  \w     76.00 107.00   0.50    0.20    --  105.91 -77.00 -90.00   62
 38  \w     42.00  73.00   0.50    0.20    --  105.91 -61.00-180.00   62
 39  \w    -19.00   6.00   0.50    0.05    --   47.28 -18.00-102.00   50
 40  \w     40.00  65.00   0.50    0.20    --  105.91 -61.00  60.00   50
 41  \w     33.00  62.00   0.50    0.20    --  105.91 -77.00 -90.00   58
 42  \w     77.00 104.00   0.50    0.20    --  105.91 -94.00 -90.00   54
 43  \w     82.00 111.00   0.50    0.20    --  105.91-125.00-120.00   58
 44  \w     39.00 112.00   0.50    0.20    --  105.91-125.00-150.00  146
 45  \w     49.00  75.00   0.50    0.20    --  105.91-125.00-120.00   52
 46  \w     49.00 105.00   0.50    0.20    --  105.91-125.00-180.00  112
 47  \w     33.00  66.00   0.50    0.20    --  105.91 -94.00 -90.00   66
 48  \w     34.00  80.00   0.50    0.05    --   47.28-125.00 -90.00   92
 49  \w     45.00 104.00   0.50    0.20    --  105.91 -94.00-120.00  118
 50  \w     33.00 105.00   0.50    0.20    --  105.91 -94.00 -30.00  144
 51  \w     33.00 104.00   0.50    0.20    --  105.91 -94.00  30.00  142
 52  \w     73.00 106.00   0.50    0.20    --  105.91 -94.00  60.00   66
 53  \w     36.00  70.00   0.50    0.20    --  105.91 -94.00  60.00   68
 54  \w     33.00  79.00   0.50    0.20    --  105.91 -94.00 120.00   92
 55  \w    -23.00  21.00   0.50    0.05    --  -47.28  18.00  66.00   88
 56  \w    -62.00 -11.00   0.50    0.05    --  -47.28  57.00 120.00  102
 57  \w     -7.00  18.00   0.50    0.05    --  -47.28  57.00 120.00   50
 58  \w    -68.00 -31.00   0.50    0.20    --  -91.75  61.00  30.00   74
 59  \w    -48.00 -23.00   0.50    0.20    --  -91.75  45.00 -30.00   50
 60  \w    -92.00 -35.00   0.50    0.05    --  -47.28 -18.00-102.00  114
 61  \w    -86.00 -17.00   0.50    0.05    --  -47.28 125.00-150.00  138
 62  \w    -58.00 -32.00   0.50    0.05    --  -54.00 -77.00  85.47   52
 63  \w   -161.00 -71.00   0.50    0.20    --  -91.75 -77.00   0.00  180
 64  \w   -146.00 -69.00   0.50    0.20    --  -91.75 -77.00  60.00  154
 65  \w   -106.00 -80.00   0.50    0.05    --  -54.00 -77.00  85.47   52
 66  \w   -104.00 -69.00   0.50    0.20    --  -91.75 -77.00 170.37   70
 67  \w   -157.00 -69.00   0.50    0.20    --  -91.75 -77.00 150.00  176
 68  \w   -115.00 -69.00   0.50    0.20    --  -91.75 -76.00 108.67   92
 69  \w    -94.00 -59.00   0.50    0.20    --  -82.00 -76.00 -13.78   70
 70  \w   -162.00 -69.00   0.50    0.20    --  -91.75 -76.00 -43.12  186
 71  \w   -140.00 -71.00   0.50    0.20    --  -91.75 -77.00-120.00  138
 72  \w   -103.00 -69.00   0.50    0.20    --  -91.75 -77.00 -90.00   68
 73  \w    -84.00 -59.00   0.50    0.20    --  -82.00 -76.00-172.58   50
 74  \w   -161.00 -71.00   0.50    0.20    --  -91.75 -75.00-135.03  180
 75  \w   -128.00 -70.00   0.50    0.20    --  -91.75 -75.00-149.24  116
 76  \w   -162.00-133.00   0.50    0.20    --  -90.00 -75.00 -14.97   58
 77  \w   -100.00 -68.00   0.50    0.20    --  -90.00 -75.00 -14.97   64
 78  \w   -105.00 -70.00   0.50    0.20    --  -91.75 -75.00  49.48   70
 79  \w    -79.00 -53.00   0.50    0.20    --  -74.00 -74.00 159.26   52
 80  \w    -86.00 -60.00   0.50    0.20    --  -82.00 -74.00 152.01   52
 81  \w   -158.00 -70.00   0.50    0.20    --  -91.75 -74.00 129.73  176
 82  \w   -163.00-112.00   0.50    0.20    --  -91.75 -75.00  49.48  102
 83  \w    -85.00 -60.00   0.50    0.20    --  -82.00 -74.00  14.38   50
 84  \w   -160.00-109.00   0.50    0.20    --  -91.75 -73.00 -62.44  102
 85  \w   -137.00-111.00   0.50    0.20    --  -74.00 -73.00-125.19   52
 86  \w    -82.00 -56.00   0.50    0.20    --  -78.00 -74.00-145.83   52
 87  \w    -78.00 -53.00   0.50    0.20    --  -74.00 -73.00-125.19   50
 88  \w    -79.00 -53.00   0.50    0.20    --  -74.00 -73.00 -67.92   52
 89  \w    -96.00 -71.00   0.50    0.20    --  -91.75 -73.00-175.88   50
 90  \w   -162.00-116.00   0.50    0.20    --  -91.75 -73.00-175.88   92
 91  \w   -103.00 -71.00   0.50    0.20    --  -91.75 -73.00 -62.44   64
 92  \w    -86.00 -61.00   0.50    0.20    --  -82.00 -72.00 -48.63   50
 93  \w    -96.00 -71.00   0.50    0.20    --  -91.75 -73.00   6.15   50
 94  \w   -153.00-110.00   0.50    0.20    --  -91.75 -73.00   6.15   86
 95  \w    -94.00 -62.00   0.50    0.20    --  -82.00 -72.00  67.92   64
 96  \w    -89.00 -61.00   0.50    0.20    --  -82.00 -72.00  76.71   56
 97  \w    -79.00 -45.00   0.50    0.05    --  -66.00 -72.00  79.85   68
 98  \w    -78.00 -51.00   0.50    0.20    --  -70.00 -73.00 167.90   54
 99  \w   -104.00 -62.00   0.50    0.20    --  -82.00 -72.00 105.62   84
100  \w   -119.00 -72.00   0.50    0.20    --  -91.75 -71.00  71.16   94
101  \w   -150.00 -73.00   0.50    0.20    --  -91.75 -71.00  35.21  154
102  \w   -140.00-113.00   0.50    0.20    --  -82.00 -71.00 -74.15   54
103  \w   -159.00 -74.00   0.50    0.20    --  -91.75 -72.00-163.06  170
104  \w   -161.00 -70.00   0.50    0.20    --  -90.00 -71.00-110.03  182
105  \w    -92.00 -62.00   0.50    0.20    --  -82.00 -71.00 -74.15   60
106  \w   -162.00 -71.00   0.50    0.20    --  -91.75 -71.00 -79.84  182
107  \w   -163.00 -72.00   0.50    0.20    --  -91.75 -70.00  92.22  182
108  \w   -141.00-115.00   0.50    0.20    --  -91.75 -71.00 152.37   52
109  \w   -101.00 -71.00   0.50    0.20    --  -91.75 -71.00 152.37   60
110  \w    -75.00 -46.00   0.50    0.05    --  -66.00 -70.00 172.79   58
111  \w    -74.00 -48.00   0.50    0.05    --  -66.00 -68.00 128.47   52
112  \w    -78.00 -52.00   0.50    0.20    --  -70.00 -67.00 115.79   52
113  \w    -82.00 -56.00   0.50    0.20    --  -74.00 -67.00 106.36   52
114  \w    -94.00 -64.00   0.50    0.20    --  -82.00 -65.00-110.39   60
115  \w   -123.00 -97.00   0.50    0.20    --  -91.75 -18.00-102.00   52
;
_diffrn_measurement_device 'four-circle diffractometer'
_diffrn_measurement_device_type 'XtaLAB Synergy, Dualflex, HyPix'
_diffrn_measurement_method '\w scans'
_diffrn_orient_matrix_type 'CrysAlisPro convention (1999,Acta A55,543-557)'
_diffrn_orient_matrix_UB_11 -0.0300754000
_diffrn_orient_matrix_UB_12 0.1291454000
_diffrn_orient_matrix_UB_13 -0.0197167000
_diffrn_orient_matrix_UB_21 -0.1574384000
_diffrn_orient_matrix_UB_22 0.0158444000
_diffrn_orient_matrix_UB_23 0.0065531000
_diffrn_orient_matrix_UB_31 -0.0186799000
_diffrn_orient_matrix_UB_32 0.0000448000
_diffrn_orient_matrix_UB_33 0.0858732000
_diffrn_radiation_monochromator mirror
_diffrn_radiation_probe x-ray
_diffrn_radiation_type CuK\a
_diffrn_radiation_wavelength 1.54184
_diffrn_reflns_av_R_equivalents 0.0665
_diffrn_reflns_av_sigmaI/netI 0.0375
_diffrn_reflns_av_unetI/netI 0.0239
_diffrn_reflns_Laue_measured_fraction_full 0.998
_diffrn_reflns_Laue_measured_fraction_max 0.998
_diffrn_reflns_limit_h_max 12
_diffrn_reflns_limit_h_min -12
_diffrn_reflns_limit_k_max 15
_diffrn_reflns_limit_k_min -15
_diffrn_reflns_limit_l_max 21
_diffrn_reflns_limit_l_min -19
_diffrn_reflns_number 71149
_diffrn_reflns_point_group_measured_fraction_full 0.998
_diffrn_reflns_point_group_measured_fraction_max 0.998
_diffrn_reflns_theta_full 67.080
_diffrn_reflns_theta_max 67.080
_diffrn_reflns_theta_min 2.534
_diffrn_source 'micro-focus sealed X-ray tube'
_diffrn_source_type 'PhotonJet (Cu) X-ray Source'
_exptl_absorpt_coefficient_mu 1.598
_exptl_absorpt_correction_T_max 1.000
_exptl_absorpt_correction_T_min 0.245
_exptl_absorpt_correction_type gaussian
_exptl_absorpt_process_details
;
CrysAlisPro 1.171.40.67a (Rigaku Oxford Diffraction, 2019)
Numerical absorption correction based on gaussian integration over
			a multifaceted crystal model
Empirical absorption correction using spherical harmonics,
 implemented in SCALE3 ABSPACK scaling algorithm.
;
_exptl_crystal_colour colourless
_exptl_crystal_density_diffrn 1.225
_exptl_crystal_description block
_exptl_crystal_F_000 868
_exptl_crystal_size_max 0.464
_exptl_crystal_size_mid 0.266
_exptl_crystal_size_min 0.182
_refine_diff_density_max 0.302
_refine_diff_density_min -0.386
_refine_diff_density_rms 0.048
_refine_ls_extinction_method none
_refine_ls_goodness_of_fit_ref 1.051
_refine_ls_hydrogen_treatment mixed
_refine_ls_matrix_type full
_refine_ls_number_parameters 506
_refine_ls_number_reflns 7735
_refine_ls_number_restraints 0
_refine_ls_restrained_S_all 1.051
_refine_ls_R_factor_all 0.0334
_refine_ls_R_factor_gt 0.0322
_refine_ls_shift/su_max 0.001
_refine_ls_shift/su_mean 0.000
_refine_ls_structure_factor_coef Fsqd
_refine_ls_weighting_details 'w=1/[\s^2^(Fo^2^)+(0.0420P)^2^+0.9745P] where P=(Fo^2^+2Fc^2^)/3'
_refine_ls_weighting_scheme calc
_refine_ls_wR_factor_gt 0.0821
_refine_ls_wR_factor_ref 0.0839
_reflns_Friedel_coverage 0.000
_reflns_number_gt 7452
_reflns_number_total 7735
_reflns_threshold_expression 'I > 2\s(I)'
_cod_data_source_file d5sc01812a2.cif
_cod_data_source_block FK-629B_a
_cod_depositor_comments 'Adding full bibliography for 1574297--1574307.cif.'
_cod_database_code 1574303
_shelx_shelxl_version_number 2019/3
_shelx_space_group_comment
;
The symmetry employed for this shelxl refinement is uniquely defined
by the following loop, which should always be used as a source of
symmetry information in preference to the above space-group names.
They are only intended as comments.
;
_cell_oxdiff_length_a 10.27963(16)
_cell_oxdiff_length_b 12.9114(2)
_cell_oxdiff_length_c 18.3044(2)
_cell_oxdiff_angle_alpha 74.2670(13)
_cell_oxdiff_angle_beta 77.1074(13)
_cell_oxdiff_angle_gamma 69.7828(15)
_cell_oxdiff_volume 2171.70(6)
_cell_oxdiff_measurement_reflns_used 52754
_oxdiff_exptl_absorpt_empirical_full_min 0.736
_oxdiff_exptl_absorpt_empirical_full_max 1.696
_oxdiff_exptl_absorpt_empirical_details
;
Empirical correction (ABSPACK) includes:
- Absorption correction using spherical harmonics
- Frame scaling
;
_reflns_odcompleteness_completeness 99.87
_reflns_odcompleteness_theta 66.97
_reflns_odcompleteness_iscentric 1
_chemical_oxdiff_formula 'C41 H63 N2 O3 P S Si'

loop_
_space_group_symop_operation_xyz
'x, y, z'
'-x, -y, -z'

loop_
_atom_site_label
_atom_site_type_symbol
_atom_site_fract_x
_atom_site_fract_y
_atom_site_fract_z
_atom_site_U_iso_or_equiv
_atom_site_adp_type
_atom_site_occupancy
_atom_site_site_symmetry_order
_atom_site_calc_flag
_atom_site_refinement_flags_posn
_atom_site_refinement_flags_adp
_atom_site_refinement_flags_occupancy
_atom_site_disorder_assembly
_atom_site_disorder_group
S1 S 0.43585(3) 0.87957(2) 0.67710(2) 0.01582(8) Uani 1 1 d . . . . .
P1 P 0.51059(3) 0.65855(3) 0.62962(2) 0.01312(8) Uani 1 1 d . . . . .
Si1 Si 0.45516(3) 0.66546(3) 0.80421(2) 0.01463(9) Uani 1 1 d . . . . .
O1 O 0.37936(10) 0.92562(8) 0.60505(5) 0.0213(2) Uani 1 1 d . . . . .
O2 O 0.35330(9) 0.92565(8) 0.74264(5) 0.0211(2) Uani 1 1 d . . . . .
O3 O 0.47901(9) 0.53672(8) 0.82236(5) 0.0198(2) Uani 1 1 d . . . . .
N1 N 0.30731(11) 0.74716(9) 0.86621(6) 0.0173(2) Uani 1 1 d . . . . .
N2 N 0.52755(11) 0.71552(9) 0.86671(6) 0.0160(2) Uani 1 1 d . . . . .
C1 C 0.47623(13) 0.73586(10) 0.70141(7) 0.0151(2) Uani 1 1 d . . . . .
C10 C 0.76552(13) 0.50533(11) 0.68179(8) 0.0181(3) Uani 1 1 d . . . . .
H10A H 0.831411 0.515686 0.633862 0.022 Uiso 1 1 calc R U . . .
H10B H 0.754711 0.564634 0.709398 0.022 Uiso 1 1 calc R U . . .
C11 C 0.82304(14) 0.38875(11) 0.73174(8) 0.0212(3) Uani 1 1 d . . . . .
H11A H 0.758638 0.379953 0.780463 0.025 Uiso 1 1 calc R U . . .
H11B H 0.915243 0.381324 0.744127 0.025 Uiso 1 1 calc R U . . .
C12 C 0.83895(14) 0.29613(11) 0.68986(8) 0.0218(3) Uani 1 1 d . . . . .
H12A H 0.913626 0.298432 0.645236 0.026 Uiso 1 1 calc R U . . .
H12B H 0.868023 0.221459 0.724827 0.026 Uiso 1 1 calc R U . . .
C13 C 0.70284(14) 0.30966(11) 0.66217(8) 0.0229(3) Uani 1 1 d . . . . .
H13A H 0.632532 0.294772 0.707079 0.027 Uiso 1 1 calc R U . . .
H13B H 0.720739 0.253356 0.630759 0.027 Uiso 1 1 calc R U . . .
C14 C 0.64405(14) 0.42859(11) 0.61448(8) 0.0194(3) Uani 1 1 d . . . . .
H14A H 0.553582 0.436343 0.599777 0.023 Uiso 1 1 calc R U . . .
H14B H 0.710050 0.441854 0.567057 0.023 Uiso 1 1 calc R U . . .
C15 C 0.35322(12) 0.63619(10) 0.61211(7) 0.0157(3) Uani 1 1 d . . . . .
H15 H 0.382528 0.597083 0.568159 0.019 Uiso 1 1 calc R U . . .
C16 C 0.29227(13) 0.55951(11) 0.68074(8) 0.0186(3) Uani 1 1 d . . . . .
H16A H 0.362916 0.484382 0.691377 0.022 Uiso 1 1 calc R U . . .
H16B H 0.269879 0.592323 0.726712 0.022 Uiso 1 1 calc R U . . .
C17 C 0.15930(14) 0.54603(12) 0.66485(8) 0.0241(3) Uani 1 1 d . . . . .
H17A H 0.184328 0.504093 0.623213 0.029 Uiso 1 1 calc R U . . .
H17B H 0.118493 0.501048 0.711413 0.029 Uiso 1 1 calc R U . . .
C2 C 0.59047(13) 0.92111(10) 0.66123(7) 0.0171(3) Uani 1 1 d . . . . .
C18 C 0.05013(14) 0.65964(13) 0.64184(9) 0.0256(3) Uani 1 1 d . . . . .
H18A H -0.032149 0.647378 0.630019 0.031 Uiso 1 1 calc R U . . .
H18B H 0.018452 0.699122 0.685038 0.031 Uiso 1 1 calc R U . . .
C19 C 0.11178(14) 0.73236(12) 0.57186(8) 0.0221(3) Uani 1 1 d . . . . .
H19A H 0.040821 0.806617 0.558513 0.026 Uiso 1 1 calc R U . . .
H19B H 0.136919 0.695386 0.527657 0.026 Uiso 1 1 calc R U . . .
C20 C 0.24230(13) 0.74975(11) 0.58751(8) 0.0187(3) Uani 1 1 d . . . . .
H20A H 0.215335 0.793102 0.628474 0.022 Uiso 1 1 calc R U . . .
H20B H 0.282798 0.794309 0.540581 0.022 Uiso 1 1 calc R U . . .
C21 C 0.58624(13) 0.72669(10) 0.53507(7) 0.0155(2) Uani 1 1 d . . . . .
H21 H 0.533023 0.809016 0.527041 0.019 Uiso 1 1 calc R U . . .
C22 C 0.57114(14) 0.68448(12) 0.46738(7) 0.0194(3) Uani 1 1 d . . . . .
H22A H 0.622439 0.602862 0.473134 0.023 Uiso 1 1 calc R U . . .
H22B H 0.471069 0.694744 0.467596 0.023 Uiso 1 1 calc R U . . .
C23 C 0.62909(14) 0.74920(12) 0.39113(8) 0.0225(3) Uani 1 1 d . . . . .
H23A H 0.624382 0.716758 0.348943 0.027 Uiso 1 1 calc R U . . .
H23B H 0.569509 0.828987 0.382553 0.027 Uiso 1 1 calc R U . . .
C24 C 0.78029(14) 0.74507(12) 0.38870(8) 0.0218(3) Uani 1 1 d . . . . .
H24A H 0.842474 0.666715 0.389846 0.026 Uiso 1 1 calc R U . . .
H24B H 0.809877 0.793541 0.340274 0.026 Uiso 1 1 calc R U . . .
C25 C 0.79468(14) 0.78544(11) 0.45661(7) 0.0198(3) Uani 1 1 d . . . . .
H25A H 0.740517 0.866309 0.452451 0.024 Uiso 1 1 calc R U . . .
H25B H 0.894270 0.777520 0.455752 0.024 Uiso 1 1 calc R U . . .
C26 C 0.74113(13) 0.71673(11) 0.53219(7) 0.0167(3) Uani 1 1 d . . . . .
H26A H 0.750732 0.744381 0.575547 0.020 Uiso 1 1 calc R U . . .
H26B H 0.798476 0.636436 0.537540 0.020 Uiso 1 1 calc R U . . .
C27 C 0.39733(13) 0.76044(10) 0.90186(7) 0.0163(3) Uani 1 1 d . . . . .
C28 C 0.36373(13) 0.82113(11) 0.96541(7) 0.0179(3) Uani 1 1 d . . . . .
C29 C 0.36184(14) 0.93373(12) 0.94546(8) 0.0220(3) Uani 1 1 d . . . . .
H29 H 0.380917 0.968459 0.893085 0.026 Uiso 1 1 calc R U . . .
C30 C 0.33229(15) 0.99512(12) 1.00165(9) 0.0264(3) Uani 1 1 d . . . . .
H30 H 0.329153 1.072283 0.987917 0.032 Uiso 1 1 calc R U . . .
C31 C 0.30734(15) 0.94347(13) 1.07794(9) 0.0287(3) Uani 1 1 d . . . . .
H31 H 0.288460 0.985011 1.116729 0.034 Uiso 1 1 calc R U . . .
C32 C 0.30978(16) 0.83162(13) 1.09798(8) 0.0282(3) Uani 1 1 d . . . . .
H32 H 0.292498 0.796826 1.150504 0.034 Uiso 1 1 calc R U . . .
C33 C 0.33732(14) 0.76967(12) 1.04188(8) 0.0231(3) Uani 1 1 d . . . . .
H33 H 0.338033 0.693058 1.055744 0.028 Uiso 1 1 calc R U . . .
C34 C 0.15142(13) 0.79270(12) 0.87650(8) 0.0210(3) Uani 1 1 d . . . . .
C35 C 0.10573(15) 0.76433(15) 0.81275(9) 0.0332(4) Uani 1 1 d . . . . .
H35A H 0.143791 0.802713 0.762918 0.050 Uiso 1 1 calc R U . . .
H35B H 0.003216 0.789477 0.818003 0.050 Uiso 1 1 calc R U . . .
H35C H 0.140730 0.682512 0.816254 0.050 Uiso 1 1 calc R U . . .
C36 C 0.09728(15) 0.92032(13) 0.87034(10) 0.0335(4) Uani 1 1 d . . . . .
H36A H 0.141832 0.957773 0.822261 0.050 Uiso 1 1 calc R U . . .
H36B H 0.119721 0.938523 0.913745 0.050 Uiso 1 1 calc R U . . .
H36C H -0.004474 0.946582 0.871044 0.050 Uiso 1 1 calc R U . . .
C37 C 0.09123(15) 0.73337(15) 0.95372(9) 0.0328(4) Uani 1 1 d . . . . .
H37A H -0.011302 0.761453 0.959602 0.049 Uiso 1 1 calc R U . . .
H37B H 0.123874 0.748649 0.994944 0.049 Uiso 1 1 calc R U . . .
H37C H 0.122383 0.651801 0.956324 0.049 Uiso 1 1 calc R U . . .
C38 C 0.65914(13) 0.66651(11) 0.90206(8) 0.0182(3) Uani 1 1 d . . . . .
C39 C 0.69255(14) 0.75313(12) 0.93162(8) 0.0218(3) Uani 1 1 d . . . . .
H39A H 0.692529 0.819968 0.890427 0.033 Uiso 1 1 calc R U . . .
H39B H 0.785000 0.719892 0.948523 0.033 Uiso 1 1 calc R U . . .
H39C H 0.621525 0.775044 0.974865 0.033 Uiso 1 1 calc R U . . .
C40 C 0.64885(15) 0.56517(12) 0.96729(8) 0.0260(3) Uani 1 1 d . . . . .
H40A H 0.620944 0.512625 0.948748 0.039 Uiso 1 1 calc R U . . .
H40B H 0.578883 0.591254 1.009765 0.039 Uiso 1 1 calc R U . . .
H40C H 0.740133 0.526705 0.985120 0.039 Uiso 1 1 calc R U . . .
C41 C 0.77606(14) 0.62591(13) 0.83900(8) 0.0250(3) Uani 1 1 d . . . . .
H41A H 0.761455 0.563459 0.824517 0.037 Uiso 1 1 calc R U . . .
H41B H 0.866561 0.599982 0.857758 0.037 Uiso 1 1 calc R U . . .
H41C H 0.775308 0.688208 0.794192 0.037 Uiso 1 1 calc R U . . .
C42 C 0.3376(2) 0.33036(17) 0.84273(10) 0.0464(5) Uani 1 1 d . . . . .
H42 H 0.409016 0.360821 0.843604 0.056 Uiso 1 1 calc R U . . .
C43 C 0.37049(19) 0.23376(16) 0.81526(9) 0.0391(4) Uani 1 1 d . . . . .
H43 H 0.465192 0.197261 0.797243 0.047 Uiso 1 1 calc R U . . .
C44 C 0.26690(18) 0.18966(14) 0.81374(9) 0.0351(4) Uani 1 1 d . . . . .
H44 H 0.290334 0.123704 0.793885 0.042 Uiso 1 1 calc R U . . .
C45 C 0.12989(18) 0.24070(15) 0.84083(10) 0.0377(4) Uani 1 1 d . . . . .
H45 H 0.059169 0.209135 0.840518 0.045 Uiso 1 1 calc R U . . .
C46 C 0.0949(2) 0.33709(16) 0.86832(10) 0.0453(4) Uani 1 1 d . . . . .
H46 H 0.000136 0.372630 0.886770 0.054 Uiso 1 1 calc R U . . .
C47 C 0.1993(3) 0.38263(16) 0.86906(10) 0.0514(5) Uani 1 1 d . . . . .
H47 H 0.175427 0.449721 0.887673 0.062 Uiso 1 1 calc R U . . .
C3 C 0.64969(14) 0.96108(11) 0.58757(8) 0.0203(3) Uani 1 1 d . . . . .
H3 H 0.609068 0.965890 0.544487 0.024 Uiso 1 1 calc R U . . .
C4 C 0.76914(14) 0.99406(11) 0.57737(8) 0.0226(3) Uani 1 1 d . . . . .
H4 H 0.810241 1.020123 0.526832 0.027 Uiso 1 1 calc R U . . .
C5 C 0.82983(14) 0.98981(11) 0.63937(8) 0.0222(3) Uani 1 1 d . . . . .
C6 C 0.76618(15) 0.95235(12) 0.71289(8) 0.0246(3) Uani 1 1 d . . . . .
H6 H 0.804373 0.950302 0.756164 0.029 Uiso 1 1 calc R U . . .
C7 C 0.64813(14) 0.91806(12) 0.72392(8) 0.0223(3) Uani 1 1 d . . . . .
H7 H 0.606570 0.892421 0.774430 0.027 Uiso 1 1 calc R U . . .
C8 C 0.96018(15) 1.02453(12) 0.62754(9) 0.0285(3) Uani 1 1 d . . . . .
H8A H 1.041562 0.965412 0.609749 0.043 Uiso 1 1 calc R U . . .
H8B H 0.973081 1.035397 0.676100 0.043 Uiso 1 1 calc R U . . .
H8C H 0.950567 1.095330 0.589094 0.043 Uiso 1 1 calc R U . . .
C9 C 0.62293(13) 0.51540(10) 0.66280(7) 0.0153(2) Uani 1 1 d . . . . .
H9 H 0.5683(17) 0.4951(13) 0.7118(10) 0.023 Uiso 1 1 d . U . . .

loop_
_atom_site_aniso_label
_atom_site_aniso_U_11
_atom_site_aniso_U_22
_atom_site_aniso_U_33
_atom_site_aniso_U_23
_atom_site_aniso_U_13
_atom_site_aniso_U_12
S1 0.01663(15) 0.01413(15) 0.01647(16) -0.00567(11) -0.00192(11) -0.00281(11)
P1 0.01193(15) 0.01421(15) 0.01396(16) -0.00495(12) -0.00215(11) -0.00319(12)
Si1 0.01384(17) 0.01711(18) 0.01446(17) -0.00591(13) -0.00170(13) -0.00483(13)
O1 0.0227(5) 0.0174(4) 0.0224(5) -0.0042(4) -0.0075(4) -0.0017(4)
O2 0.0216(5) 0.0180(5) 0.0224(5) -0.0087(4) 0.0018(4) -0.0040(4)
O3 0.0230(5) 0.0201(5) 0.0179(5) -0.0061(4) -0.0022(4) -0.0075(4)
N1 0.0145(5) 0.0208(5) 0.0176(5) -0.0070(4) -0.0010(4) -0.0051(4)
N2 0.0154(5) 0.0182(5) 0.0160(5) -0.0063(4) -0.0023(4) -0.0050(4)
C1 0.0152(6) 0.0148(6) 0.0162(6) -0.0058(5) -0.0021(5) -0.0037(5)
C10 0.0162(6) 0.0182(6) 0.0208(7) -0.0046(5) -0.0054(5) -0.0044(5)
C11 0.0198(6) 0.0203(7) 0.0225(7) -0.0032(5) -0.0075(5) -0.0031(5)
C12 0.0200(7) 0.0175(6) 0.0243(7) -0.0048(5) -0.0041(5) -0.0002(5)
C13 0.0221(7) 0.0167(6) 0.0309(8) -0.0094(6) -0.0042(6) -0.0035(5)
C14 0.0179(6) 0.0192(6) 0.0230(7) -0.0101(5) -0.0051(5) -0.0023(5)
C15 0.0130(6) 0.0180(6) 0.0173(6) -0.0063(5) -0.0028(5) -0.0039(5)
C16 0.0168(6) 0.0216(7) 0.0196(7) -0.0049(5) -0.0035(5) -0.0076(5)
C17 0.0213(7) 0.0291(7) 0.0265(7) -0.0054(6) -0.0052(5) -0.0125(6)
C2 0.0198(6) 0.0128(6) 0.0188(6) -0.0056(5) -0.0010(5) -0.0044(5)
C18 0.0147(6) 0.0349(8) 0.0311(8) -0.0113(6) -0.0044(5) -0.0084(6)
C19 0.0167(6) 0.0251(7) 0.0257(7) -0.0097(6) -0.0077(5) -0.0018(5)
C20 0.0153(6) 0.0194(6) 0.0213(7) -0.0059(5) -0.0049(5) -0.0025(5)
C21 0.0155(6) 0.0163(6) 0.0146(6) -0.0042(5) -0.0018(5) -0.0042(5)
C22 0.0182(6) 0.0255(7) 0.0168(6) -0.0069(5) -0.0017(5) -0.0081(5)
C23 0.0247(7) 0.0285(7) 0.0153(7) -0.0054(5) -0.0024(5) -0.0088(6)
C24 0.0222(7) 0.0258(7) 0.0176(7) -0.0063(5) 0.0019(5) -0.0094(5)
C25 0.0192(6) 0.0212(6) 0.0196(7) -0.0048(5) 0.0000(5) -0.0081(5)
C26 0.0159(6) 0.0179(6) 0.0171(6) -0.0050(5) -0.0029(5) -0.0048(5)
C27 0.0181(6) 0.0154(6) 0.0148(6) -0.0021(5) -0.0013(5) -0.0058(5)
C28 0.0141(6) 0.0222(7) 0.0190(7) -0.0084(5) -0.0016(5) -0.0050(5)
C29 0.0227(7) 0.0224(7) 0.0212(7) -0.0071(5) -0.0021(5) -0.0058(5)
C30 0.0259(7) 0.0225(7) 0.0336(8) -0.0131(6) -0.0031(6) -0.0060(6)
C31 0.0266(7) 0.0362(8) 0.0294(8) -0.0208(7) 0.0008(6) -0.0093(6)
C32 0.0306(8) 0.0398(9) 0.0173(7) -0.0112(6) 0.0028(6) -0.0147(7)
C33 0.0238(7) 0.0258(7) 0.0223(7) -0.0073(6) -0.0001(5) -0.0110(6)
C34 0.0127(6) 0.0282(7) 0.0223(7) -0.0096(6) -0.0003(5) -0.0048(5)
C35 0.0163(7) 0.0532(10) 0.0345(9) -0.0223(7) -0.0045(6) -0.0054(6)
C36 0.0170(7) 0.0311(8) 0.0498(10) -0.0161(7) 0.0005(6) -0.0014(6)
C37 0.0197(7) 0.0484(10) 0.0287(8) -0.0046(7) 0.0001(6) -0.0132(7)
C38 0.0165(6) 0.0200(6) 0.0200(7) -0.0056(5) -0.0062(5) -0.0047(5)
C39 0.0209(7) 0.0244(7) 0.0243(7) -0.0075(6) -0.0062(5) -0.0084(5)
C40 0.0288(7) 0.0221(7) 0.0285(8) -0.0009(6) -0.0113(6) -0.0083(6)
C41 0.0166(6) 0.0309(8) 0.0284(8) -0.0121(6) -0.0051(5) -0.0028(6)
C42 0.0689(13) 0.0527(11) 0.0309(9) 0.0128(8) -0.0257(9) -0.0399(10)
C43 0.0395(9) 0.0523(11) 0.0234(8) 0.0055(7) -0.0079(7) -0.0196(8)
C44 0.0493(10) 0.0313(8) 0.0253(8) 0.0032(6) -0.0161(7) -0.0136(7)
C45 0.0406(9) 0.0395(9) 0.0328(9) 0.0103(7) -0.0166(7) -0.0187(8)
C46 0.0480(10) 0.0452(10) 0.0275(9) 0.0048(7) -0.0071(7) -0.0040(8)
C47 0.0998(17) 0.0322(9) 0.0251(9) -0.0004(7) -0.0261(10) -0.0173(10)
C3 0.0259(7) 0.0152(6) 0.0185(7) -0.0054(5) -0.0021(5) -0.0040(5)
C4 0.0264(7) 0.0161(6) 0.0216(7) -0.0044(5) 0.0045(5) -0.0066(5)
C5 0.0218(7) 0.0145(6) 0.0290(7) -0.0080(5) 0.0024(5) -0.0051(5)
C6 0.0272(7) 0.0271(7) 0.0235(7) -0.0071(6) -0.0042(6) -0.0115(6)
C7 0.0261(7) 0.0242(7) 0.0181(7) -0.0038(5) -0.0004(5) -0.0115(6)
C8 0.0251(7) 0.0236(7) 0.0374(8) -0.0100(6) 0.0039(6) -0.0106(6)
C9 0.0147(6) 0.0150(6) 0.0164(6) -0.0057(5) -0.0024(5) -0.0028(5)

loop_
_atom_type_symbol
_atom_type_description
_atom_type_scat_dispersion_real
_atom_type_scat_dispersion_imag
_atom_type_scat_source
C C 0.0181 0.0091 'International Tables Vol C Tables 4.2.6.8 and 6.1.1.4'
H H 0.0000 0.0000 'International Tables Vol C Tables 4.2.6.8 and 6.1.1.4'
N N 0.0311 0.0180 'International Tables Vol C Tables 4.2.6.8 and 6.1.1.4'
O O 0.0492 0.0322 'International Tables Vol C Tables 4.2.6.8 and 6.1.1.4'
Si Si 0.2541 0.3302 'International Tables Vol C Tables 4.2.6.8 and 6.1.1.4'
P P 0.2955 0.4335 'International Tables Vol C Tables 4.2.6.8 and 6.1.1.4'
S S 0.3331 0.5567 'International Tables Vol C Tables 4.2.6.8 and 6.1.1.4'

loop_
_exptl_crystal_face_index_h
_exptl_crystal_face_index_k
_exptl_crystal_face_index_l
_exptl_crystal_face_perp_dist
0 -2 -11 0.1099
5 -1 -5 0.1463
6 0 0 0.1591
5 1 10 0.1764
0 2 12 0.1468
-6 0 0 0.2102
-6 0 -3 0.2212
5 5 -5 0.1140
4 6 10 0.1868
0 1 12 0.1480
-5 -6 3 0.2256
-6 -6 -1 0.2351
2 4 12 0.1592
1 5 -7 0.0301
1 5 11 0.1380
-2 -8 1 0.1173
0 3 -9 0.0574
0 -2 10 0.1485
-1 5 -6 0.0489
0 6 8 0.1090
1 -7 1 0.1018
4 -4 4 0.1202

loop_
_geom_angle_atom_site_label_1
_geom_angle_atom_site_label_2
_geom_angle_atom_site_label_3
_geom_angle
_geom_angle_site_symmetry_1
_geom_angle_site_symmetry_3
_geom_angle_publ_flag
O2 S1 O1 117.00(6) . . ?
O2 S1 C1 108.82(6) . . ?
O1 S1 C1 111.74(6) . . ?
O2 S1 C2 103.41(6) . . ?
O1 S1 C2 104.98(6) . . ?
C1 S1 C2 110.42(6) . . ?
C1 P1 C9 108.69(6) . . ?
C1 P1 C15 113.53(6) . . ?
C9 P1 C15 103.70(6) . . ?
C1 P1 C21 113.50(6) . . ?
C9 P1 C21 111.74(6) . . ?
C15 P1 C21 105.26(6) . . ?
O3 Si1 N2 115.47(5) . . ?
O3 Si1 C1 116.68(5) . . ?
N2 Si1 C1 114.68(5) . . ?
O3 Si1 N1 115.77(5) . . ?
N2 Si1 N1 71.21(5) . . ?
C1 Si1 N1 115.13(5) . . ?
O3 Si1 C27 120.26(5) . . ?
N2 Si1 C27 36.06(5) . . ?
C1 Si1 C27 123.06(5) . . ?
N1 Si1 C27 35.23(5) . . ?
C27 N1 C34 129.22(11) . . ?
C27 N1 Si1 90.34(8) . . ?
C34 N1 Si1 140.33(9) . . ?
C27 N2 C38 126.74(11) . . ?
C27 N2 Si1 90.53(8) . . ?
C38 N2 Si1 132.23(8) . . ?
S1 C1 P1 119.85(7) . . ?
S1 C1 Si1 119.07(7) . . ?
P1 C1 Si1 120.34(7) . . ?
C11 C10 C9 108.97(10) . . ?
C11 C10 H10A 109.9 . . ?
C9 C10 H10A 109.9 . . ?
C11 C10 H10B 109.9 . . ?
C9 C10 H10B 109.9 . . ?
H10A C10 H10B 108.3 . . ?
C10 C11 C12 110.37(11) . . ?
C10 C11 H11A 109.6 . . ?
C12 C11 H11A 109.6 . . ?
C10 C11 H11B 109.6 . . ?
C12 C11 H11B 109.6 . . ?
H11A C11 H11B 108.1 . . ?
C13 C12 C11 112.22(11) . . ?
C13 C12 H12A 109.2 . . ?
C11 C12 H12A 109.2 . . ?
C13 C12 H12B 109.2 . . ?
C11 C12 H12B 109.2 . . ?
H12A C12 H12B 107.9 . . ?
C12 C13 C14 111.63(11) . . ?
C12 C13 H13A 109.3 . . ?
C14 C13 H13A 109.3 . . ?
C12 C13 H13B 109.3 . . ?
C14 C13 H13B 109.3 . . ?
H13A C13 H13B 108.0 . . ?
C13 C14 C9 108.70(11) . . ?
C13 C14 H14A 109.9 . . ?
C9 C14 H14A 109.9 . . ?
C13 C14 H14B 109.9 . . ?
C9 C14 H14B 109.9 . . ?
H14A C14 H14B 108.3 . . ?
C16 C15 C20 111.53(10) . . ?
C16 C15 P1 112.68(9) . . ?
C20 C15 P1 110.87(9) . . ?
C16 C15 H15 107.1 . . ?
C20 C15 H15 107.1 . . ?
P1 C15 H15 107.1 . . ?
C17 C16 C15 111.05(11) . . ?
C17 C16 H16A 109.4 . . ?
C15 C16 H16A 109.4 . . ?
C17 C16 H16B 109.4 . . ?
C15 C16 H16B 109.4 . . ?
H16A C16 H16B 108.0 . . ?
C18 C17 C16 112.12(11) . . ?
C18 C17 H17A 109.2 . . ?
C16 C17 H17A 109.2 . . ?
C18 C17 H17B 109.2 . . ?
C16 C17 H17B 109.2 . . ?
H17A C17 H17B 107.9 . . ?
C3 C2 C7 119.71(12) . . ?
C3 C2 S1 120.98(10) . . ?
C7 C2 S1 119.25(10) . . ?
C19 C18 C17 110.33(11) . . ?
C19 C18 H18A 109.6 . . ?
C17 C18 H18A 109.6 . . ?
C19 C18 H18B 109.6 . . ?
C17 C18 H18B 109.6 . . ?
H18A C18 H18B 108.1 . . ?
C18 C19 C20 110.85(11) . . ?
C18 C19 H19A 109.5 . . ?
C20 C19 H19A 109.5 . . ?
C18 C19 H19B 109.5 . . ?
C20 C19 H19B 109.5 . . ?
H19A C19 H19B 108.1 . . ?
C19 C20 C15 111.38(11) . . ?
C19 C20 H20A 109.4 . . ?
C15 C20 H20A 109.4 . . ?
C19 C20 H20B 109.4 . . ?
C15 C20 H20B 109.4 . . ?
H20A C20 H20B 108.0 . . ?
C22 C21 C26 109.49(10) . . ?
C22 C21 P1 113.96(9) . . ?
C26 C21 P1 112.46(9) . . ?
C22 C21 H21 106.8 . . ?
C26 C21 H21 106.8 . . ?
P1 C21 H21 106.8 . . ?
C23 C22 C21 110.74(11) . . ?
C23 C22 H22A 109.5 . . ?
C21 C22 H22A 109.5 . . ?
C23 C22 H22B 109.5 . . ?
C21 C22 H22B 109.5 . . ?
H22A C22 H22B 108.1 . . ?
C24 C23 C22 112.68(11) . . ?
C24 C23 H23A 109.1 . . ?
C22 C23 H23A 109.1 . . ?
C24 C23 H23B 109.1 . . ?
C22 C23 H23B 109.1 . . ?
H23A C23 H23B 107.8 . . ?
C25 C24 C23 110.86(11) . . ?
C25 C24 H24A 109.5 . . ?
C23 C24 H24A 109.5 . . ?
C25 C24 H24B 109.5 . . ?
C23 C24 H24B 109.5 . . ?
H24A C24 H24B 108.1 . . ?
C24 C25 C26 110.62(11) . . ?
C24 C25 H25A 109.5 . . ?
C26 C25 H25A 109.5 . . ?
C24 C25 H25B 109.5 . . ?
C26 C25 H25B 109.5 . . ?
H25A C25 H25B 108.1 . . ?
C25 C26 C21 110.79(10) . . ?
C25 C26 H26A 109.5 . . ?
C21 C26 H26A 109.5 . . ?
C25 C26 H26B 109.5 . . ?
C21 C26 H26B 109.5 . . ?
H26A C26 H26B 108.1 . . ?
N1 C27 N2 107.68(11) . . ?
N1 C27 C28 127.05(11) . . ?
N2 C27 C28 125.13(11) . . ?
N1 C27 Si1 54.43(6) . . ?
N2 C27 Si1 53.41(6) . . ?
C28 C27 Si1 178.52(9) . . ?
C33 C28 C29 120.10(12) . . ?
C33 C28 C27 122.75(12) . . ?
C29 C28 C27 117.15(12) . . ?
C30 C29 C28 120.27(13) . . ?
C30 C29 H29 119.9 . . ?
C28 C29 H29 119.9 . . ?
C31 C30 C29 119.62(13) . . ?
C31 C30 H30 120.2 . . ?
C29 C30 H30 120.2 . . ?
C32 C31 C30 120.28(13) . . ?
C32 C31 H31 119.9 . . ?
C30 C31 H31 119.9 . . ?
C31 C32 C33 120.55(14) . . ?
C31 C32 H32 119.7 . . ?
C33 C32 H32 119.7 . . ?
C28 C33 C32 119.18(13) . . ?
C28 C33 H33 120.4 . . ?
C32 C33 H33 120.4 . . ?
N1 C34 C35 105.81(11) . . ?
N1 C34 C37 109.57(11) . . ?
C35 C34 C37 109.18(12) . . ?
N1 C34 C36 113.21(11) . . ?
C35 C34 C36 109.14(13) . . ?
C37 C34 C36 109.80(12) . . ?
C34 C35 H35A 109.5 . . ?
C34 C35 H35B 109.5 . . ?
H35A C35 H35B 109.5 . . ?
C34 C35 H35C 109.5 . . ?
H35A C35 H35C 109.5 . . ?
H35B C35 H35C 109.5 . . ?
C34 C36 H36A 109.5 . . ?
C34 C36 H36B 109.5 . . ?
H36A C36 H36B 109.5 . . ?
C34 C36 H36C 109.5 . . ?
H36A C36 H36C 109.5 . . ?
H36B C36 H36C 109.5 . . ?
C34 C37 H37A 109.5 . . ?
C34 C37 H37B 109.5 . . ?
H37A C37 H37B 109.5 . . ?
C34 C37 H37C 109.5 . . ?
H37A C37 H37C 109.5 . . ?
H37B C37 H37C 109.5 . . ?
N2 C38 C41 106.18(10) . . ?
N2 C38 C39 112.45(10) . . ?
C41 C38 C39 109.18(11) . . ?
N2 C38 C40 109.97(10) . . ?
C41 C38 C40 108.92(11) . . ?
C39 C38 C40 110.02(11) . . ?
C38 C39 H39A 109.5 . . ?
C38 C39 H39B 109.5 . . ?
H39A C39 H39B 109.5 . . ?
C38 C39 H39C 109.5 . . ?
H39A C39 H39C 109.5 . . ?
H39B C39 H39C 109.5 . . ?
C38 C40 H40A 109.5 . . ?
C38 C40 H40B 109.5 . . ?
H40A C40 H40B 109.5 . . ?
C38 C40 H40C 109.5 . . ?
H40A C40 H40C 109.5 . . ?
H40B C40 H40C 109.5 . . ?
C38 C41 H41A 109.5 . . ?
C38 C41 H41B 109.5 . . ?
H41A C41 H41B 109.5 . . ?
C38 C41 H41C 109.5 . . ?
H41A C41 H41C 109.5 . . ?
H41B C41 H41C 109.5 . . ?
C43 C42 C47 119.30(17) . . ?
C43 C42 H42 120.4 . . ?
C47 C42 H42 120.4 . . ?
C42 C43 C44 120.41(18) . . ?
C42 C43 H43 119.8 . . ?
C44 C43 H43 119.8 . . ?
C45 C44 C43 120.28(17) . . ?
C45 C44 H44 119.9 . . ?
C43 C44 H44 119.9 . . ?
C46 C45 C44 120.18(17) . . ?
C46 C45 H45 119.9 . . ?
C44 C45 H45 119.9 . . ?
C45 C46 C47 119.65(18) . . ?
C45 C46 H46 120.2 . . ?
C47 C46 H46 120.2 . . ?
C42 C47 C46 120.17(17) . . ?
C42 C47 H47 119.9 . . ?
C46 C47 H47 119.9 . . ?
C2 C3 C4 119.45(13) . . ?
C2 C3 H3 120.3 . . ?
C4 C3 H3 120.3 . . ?
C5 C4 C3 121.67(13) . . ?
C5 C4 H4 119.2 . . ?
C3 C4 H4 119.2 . . ?
C4 C5 C6 117.83(12) . . ?
C4 C5 C8 121.17(13) . . ?
C6 C5 C8 121.01(13) . . ?
C7 C6 C5 121.15(13) . . ?
C7 C6 H6 119.4 . . ?
C5 C6 H6 119.4 . . ?
C6 C7 C2 120.15(13) . . ?
C6 C7 H7 119.9 . . ?
C2 C7 H7 119.9 . . ?
C5 C8 H8A 109.5 . . ?
C5 C8 H8B 109.5 . . ?
H8A C8 H8B 109.5 . . ?
C5 C8 H8C 109.5 . . ?
H8A C8 H8C 109.5 . . ?
H8B C8 H8C 109.5 . . ?
C10 C9 C14 108.96(10) . . ?
C10 C9 P1 116.39(9) . . ?
C14 C9 P1 116.56(9) . . ?
C10 C9 H9 105.3(9) . . ?
C14 C9 H9 108.8(9) . . ?
P1 C9 H9 99.6(9) . . ?

loop_
_geom_bond_atom_site_label_1
_geom_bond_atom_site_label_2
_geom_bond_distance
_geom_bond_site_symmetry_2
_geom_bond_publ_flag
S1 O2 1.4481(9) . ?
S1 O1 1.4518(10) . ?
S1 C1 1.7075(12) . ?
S1 C2 1.7880(13) . ?
P1 C1 1.7631(12) . ?
P1 C9 1.8296(12) . ?
P1 C15 1.8458(12) . ?
P1 C21 1.8494(13) . ?
Si1 O3 1.5455(9) . ?
Si1 N2 1.8421(11) . ?
Si1 C1 1.8550(13) . ?
Si1 N1 1.8660(11) . ?
Si1 C27 2.2941(13) . ?
N1 C27 1.3235(17) . ?
N1 C34 1.4910(16) . ?
N2 C27 1.3504(16) . ?
N2 C38 1.4920(16) . ?
C10 C11 1.5268(18) . ?
C10 C9 1.5353(17) . ?
C10 H10A 0.9900 . ?
C10 H10B 0.9900 . ?
C11 C12 1.5332(19) . ?
C11 H11A 0.9900 . ?
C11 H11B 0.9900 . ?
C12 C13 1.5312(19) . ?
C12 H12A 0.9900 . ?
C12 H12B 0.9900 . ?
C13 C14 1.5336(18) . ?
C13 H13A 0.9900 . ?
C13 H13B 0.9900 . ?
C14 C9 1.5394(17) . ?
C14 H14A 0.9900 . ?
C14 H14B 0.9900 . ?
C15 C16 1.5342(17) . ?
C15 C20 1.5389(17) . ?
C15 H15 1.0000 . ?
C16 C17 1.5338(17) . ?
C16 H16A 0.9900 . ?
C16 H16B 0.9900 . ?
C17 C18 1.525(2) . ?
C17 H17A 0.9900 . ?
C17 H17B 0.9900 . ?
C2 C3 1.3887(19) . ?
C2 C7 1.3901(19) . ?
C18 C19 1.523(2) . ?
C18 H18A 0.9900 . ?
C18 H18B 0.9900 . ?
C19 C20 1.5320(17) . ?
C19 H19A 0.9900 . ?
C19 H19B 0.9900 . ?
C20 H20A 0.9900 . ?
C20 H20B 0.9900 . ?
C21 C22 1.5384(17) . ?
C21 C26 1.5425(17) . ?
C21 H21 1.0000 . ?
C22 C23 1.5304(18) . ?
C22 H22A 0.9900 . ?
C22 H22B 0.9900 . ?
C23 C24 1.5277(19) . ?
C23 H23A 0.9900 . ?
C23 H23B 0.9900 . ?
C24 C25 1.5250(19) . ?
C24 H24A 0.9900 . ?
C24 H24B 0.9900 . ?
C25 C26 1.5284(17) . ?
C25 H25A 0.9900 . ?
C25 H25B 0.9900 . ?
C26 H26A 0.9900 . ?
C26 H26B 0.9900 . ?
C27 C28 1.4880(18) . ?
C28 C33 1.3876(19) . ?
C28 C29 1.3940(19) . ?
C29 C30 1.384(2) . ?
C29 H29 0.9500 . ?
C30 C31 1.383(2) . ?
C30 H30 0.9500 . ?
C31 C32 1.383(2) . ?
C31 H31 0.9500 . ?
C32 C33 1.391(2) . ?
C32 H32 0.9500 . ?
C33 H33 0.9500 . ?
C34 C35 1.520(2) . ?
C34 C37 1.522(2) . ?
C34 C36 1.527(2) . ?
C35 H35A 0.9800 . ?
C35 H35B 0.9800 . ?
C35 H35C 0.9800 . ?
C36 H36A 0.9800 . ?
C36 H36B 0.9800 . ?
C36 H36C 0.9800 . ?
C37 H37A 0.9800 . ?
C37 H37B 0.9800 . ?
C37 H37C 0.9800 . ?
C38 C41 1.5249(18) . ?
C38 C39 1.5291(18) . ?
C38 C40 1.5300(19) . ?
C39 H39A 0.9800 . ?
C39 H39B 0.9800 . ?
C39 H39C 0.9800 . ?
C40 H40A 0.9800 . ?
C40 H40B 0.9800 . ?
C40 H40C 0.9800 . ?
C41 H41A 0.9800 . ?
C41 H41B 0.9800 . ?
C41 H41C 0.9800 . ?
C42 C43 1.377(3) . ?
C42 C47 1.384(3) . ?
C42 H42 0.9500 . ?
C43 C44 1.378(2) . ?
C43 H43 0.9500 . ?
C44 C45 1.374(3) . ?
C44 H44 0.9500 . ?
C45 C46 1.372(3) . ?
C45 H45 0.9500 . ?
C46 C47 1.394(3) . ?
C46 H46 0.9500 . ?
C47 H47 0.9500 . ?
C3 C4 1.393(2) . ?
C3 H3 0.9500 . ?
C4 C5 1.392(2) . ?
C4 H4 0.9500 . ?
C5 C6 1.395(2) . ?
C5 C8 1.5088(19) . ?
C6 C7 1.387(2) . ?
C6 H6 0.9500 . ?
C7 H7 0.9500 . ?
C8 H8A 0.9800 . ?
C8 H8B 0.9800 . ?
C8 H8C 0.9800 . ?
C9 H9 0.968(17) . ?

loop_
_exptl_oxdiff_crystal_face_indexfrac_h
_exptl_oxdiff_crystal_face_indexfrac_k
_exptl_oxdiff_crystal_face_indexfrac_l
_exptl_oxdiff_crystal_face_x
_exptl_oxdiff_crystal_face_y
_exptl_oxdiff_crystal_face_z
0.1700 -1.9758 -11.4963 -0.0336 -0.1334 -0.9905
4.8974 -1.1779 -5.1274 -0.1983 -0.8233 -0.5318
6.0972 -0.3767 -0.0092 -0.2318 -0.9660 -0.1147
4.6177 1.3849 9.7628 -0.1525 -0.6411 0.7522
-0.1285 1.9766 11.5157 0.0321 0.1270 0.9914
-6.1019 0.3703 -0.0303 0.2319 0.9663 0.1114
-6.2512 -0.1455 -3.1011 0.2304 0.9615 -0.1495
4.5309 4.7665 -4.5919 0.5698 -0.6679 -0.4787
4.0535 5.6610 9.8510 0.4150 -0.4839 0.7705
-0.1096 1.0245 11.5027 -0.0912 0.1089 0.9899
-5.0319 -5.5440 2.5968 -0.6158 0.7214 0.3167
-5.5221 -6.4711 -1.0194 -0.6495 0.7602 0.0153
2.1155 3.6100 11.6927 0.1720 -0.1992 0.9647
0.8826 5.1699 -7.0087 0.7793 -0.1030 -0.6181
1.2906 5.0510 10.9460 0.3977 -0.0514 0.9161
-1.5795 -7.8707 0.8698 -0.9861 0.1297 0.1038
0.4072 3.1147 -9.3967 0.5753 -0.0763 -0.8144
-0.2275 -2.3113 10.0729 -0.4903 0.0652 0.8691
-1.2927 5.2388 -6.0246 0.8342 0.2470 -0.4930
-0.2662 6.3507 8.3411 0.6637 0.1972 0.7215
1.1404 -6.9876 1.0141 -0.9567 -0.2836 0.0655
4.2546 -3.5338 4.0175 -0.6635 -0.6995 0.2654
